data_1555363
loop_
_publ_author_name
'Maeda, Kazuki'
'Terada, Takuma'
'Iwamoto, Takahiro'
'Kurahashi, Takuya'
'Matsubara, Seijiro'

_publ_section_title
;
 Ruthenium-Porphyrin-Catalyzed [4 + 2] Cycloaddition of \a,\b-Unsaturated
 Imines and Aldehydes.
;
_journal_issue 21
_journal_name_full 'Organic letters'
_journal_page_first 5284
_journal_page_last 5287
_journal_paper_doi 10.1021/acs.orglett.5b02654
_journal_volume 17
_journal_year 2015
_chemical_formula_moiety 'C24 H23 N O2 S'
_chemical_formula_sum 'C24 H23 N O2 S'
_chemical_formula_weight 389.51
_space_group_IT_number 14
_space_group_name_Hall '-P 2ybc'
_space_group_name_H-M_alt 'P 1 21/c 1'
_symmetry_cell_setting monoclinic
_symmetry_Int_Tables_number 14
_symmetry_space_group_name_Hall '-P 2ybc'
_symmetry_space_group_name_H-M 'P 1 21/c 1'
_atom_sites_solution_hydrogens geom
_atom_sites_solution_primary direct
_atom_sites_solution_secondary difmap
_cell_angle_alpha 90.0000
_cell_angle_beta 116.278(9)
_cell_angle_gamma 90.0000
_cell_formula_units_Z 4
_cell_length_a 16.4534(12)
_cell_length_b 8.1341(6)
_cell_length_c 16.6107(12)
_cell_measurement_reflns_used 16857
_cell_measurement_temperature 293
_cell_measurement_theta_max 27.59
_cell_measurement_theta_min 3.42
_cell_volume 1993.3(3)
_computing_cell_refinement 'CrystalClear-SM Auto 2.0 r15'
_computing_data_collection 'CrystalClear-SM Auto 2.0 r15 (Rigaku, 2011)'
_computing_data_reduction 'CrystalClear-SM Auto 2.0 r15'
_computing_molecular_graphics 'CrystalStructure 4.0'
_computing_publication_material 'CrystalStructure 4.0 (Rigaku, 2010)'
_computing_structure_refinement 'SHELXL97 (Sheldrick, 2008)'
_computing_structure_solution 'SHELXS97 (Sheldrick, 2008)'
_diffrn_ambient_temperature 293
_diffrn_detector_area_resol_mean 6.849
_diffrn_measured_fraction_theta_full 0.998
_diffrn_measured_fraction_theta_max 0.998
_diffrn_measurement_device_type 'Rigaku XtaLAB mini'
_diffrn_measurement_method \w
_diffrn_radiation_type 'Mo K\a'
_diffrn_radiation_wavelength 0.71075
_diffrn_reflns_av_R_equivalents 0.0344
_diffrn_reflns_limit_h_max 21
_diffrn_reflns_limit_h_min -21
_diffrn_reflns_limit_k_max 10
_diffrn_reflns_limit_k_min -10
_diffrn_reflns_limit_l_max 21
_diffrn_reflns_limit_l_min -21
_diffrn_reflns_number 20343
_diffrn_reflns_theta_full 27.49
_diffrn_reflns_theta_max 27.48
_diffrn_standards_number 0
_exptl_absorpt_coefficient_mu 0.182
_exptl_absorpt_correction_T_max 0.973
_exptl_absorpt_correction_T_min 0.803
_exptl_absorpt_correction_type multi-scan
_exptl_absorpt_process_details 'REQAB (Rigaku, 1998)'
_exptl_crystal_colour Colorless
_exptl_crystal_density_diffrn 1.298
_exptl_crystal_density_method 'not measured'
_exptl_crystal_description Prism
_exptl_crystal_F_000 824.00
_exptl_crystal_size_max 0.610
_exptl_crystal_size_mid 0.390
_exptl_crystal_size_min 0.150
_refine_diff_density_max 0.210
_refine_diff_density_min -0.400
_refine_ls_extinction_method none
_refine_ls_goodness_of_fit_ref 1.088
_refine_ls_hydrogen_treatment constr
_refine_ls_number_parameters 253
_refine_ls_number_reflns 4551
_refine_ls_number_restraints 0
_refine_ls_R_factor_gt 0.0476
_refine_ls_shift/su_max 0.001
_refine_ls_structure_factor_coef Fsqd
_refine_ls_weighting_details 'w = 1/[\s^2^(Fo^2^)+(0.1000P)^2^+0.0000P] where P=(Fo^2^+2Fc^2^)/3'
_refine_ls_weighting_scheme calc
_refine_ls_wR_factor_ref 0.1600
_reflns_number_gt 3431
_reflns_number_total 4551
_reflns_threshold_expression F^2^>2.0\s(F^2^)
_cod_data_source_file ol5b02654_si_002.cif
_cod_data_source_block User-defined
_cod_database_code 1555363

loop_
_symmetry_equiv_pos_site_id
_symmetry_equiv_pos_as_xyz
1 +X,+Y,+Z
2 -X,1/2+Y,1/2-Z
3 -X,-Y,-Z
4 +X,1/2-Y,1/2+Z

loop_
_atom_site_label
_atom_site_type_symbol
_atom_site_fract_x
_atom_site_fract_y
_atom_site_fract_z
_atom_site_U_iso_or_equiv
_atom_site_adp_type
_atom_site_occupancy
_atom_site_symmetry_multiplicity
_atom_site_calc_flag
_atom_site_refinement_flags
S1 S 0.14717(3) 1.15984(5) 0.11742(3) 0.03979(17) Uani 1.0 4 d .
O2 O 0.07170(10) 1.13419(18) 0.03227(9) 0.0540(4) Uani 1.0 4 d .
O4 O 0.19702(9) 1.30970(16) 0.13564(10) 0.0517(4) Uani 1.0 4 d .
N29 N 0.22114(10) 1.01154(19) 0.12918(10) 0.0405(4) Uani 1.0 4 d .
C5 C 0.11363(12) 1.1237(2) 0.20229(12) 0.0369(4) Uani 1.0 4 d .
C6 C 0.23570(15) 0.7187(3) 0.14464(13) 0.0489(5) Uani 1.0 4 d .
C7 C 0.14152(14) 1.1444(3) 0.35564(13) 0.0487(5) Uani 1.0 4 d .
C8 C 0.31784(13) 0.6492(2) 0.30728(12) 0.0407(5) Uani 1.0 4 d .
C9 C 0.45194(13) 0.9348(3) 0.31893(12) 0.0398(5) Uani 1.0 4 d .
C10 C 0.16575(12) 1.1825(3) 0.28806(13) 0.0441(5) Uani 1.0 4 d .
C11 C 0.35978(12) 0.9009(3) 0.24653(12) 0.0368(4) Uani 1.0 4 d .
C12 C 0.30876(12) 1.0271(3) 0.20186(12) 0.0383(4) Uani 1.0 4 d .
C13 C 0.18795(14) 0.8494(3) 0.10352(13) 0.0453(5) Uani 1.0 4 d .
C14 C 0.32546(13) 0.7248(3) 0.22653(12) 0.0414(5) Uani 1.0 4 d .
C15 C 0.52587(14) 0.8369(3) 0.33206(15) 0.0520(6) Uani 1.0 4 d .
C16 C 0.03831(14) 1.0274(3) 0.18421(14) 0.0519(6) Uani 1.0 4 d .
C17 C 0.06639(15) 1.0482(3) 0.33938(14) 0.0510(5) Uani 1.0 4 d .
C18 C 0.61170(15) 0.8757(3) 0.39834(17) 0.0592(6) Uani 1.0 4 d .
C19 C 0.01553(16) 0.9921(3) 0.25246(15) 0.0616(7) Uani 1.0 4 d .
C20 C 0.25070(15) 0.7012(3) 0.33002(15) 0.0550(6) Uani 1.0 4 d .
C21 C 0.37736(14) 0.5291(3) 0.35952(14) 0.0496(5) Uani 1.0 4 d .
C22 C 0.36990(18) 0.4641(3) 0.43320(15) 0.0600(6) Uani 1.0 4 d .
C23 C 0.24306(18) 0.6349(4) 0.40319(17) 0.0652(7) Uani 1.0 4 d .
C24 C 0.46730(15) 1.0691(3) 0.37500(15) 0.0572(6) Uani 1.0 4 d .
C25 C 0.55335(16) 1.1072(3) 0.44018(17) 0.0677(7) Uani 1.0 4 d .
C26 C 0.30315(18) 0.5167(3) 0.45497(16) 0.0635(7) Uani 1.0 4 d .
C27 C 0.0405(2) 1.0068(4) 0.41278(17) 0.0803(9) Uani 1.0 4 d .
C28 C 0.62566(15) 1.0094(3) 0.45159(16) 0.0594(6) Uani 1.0 4 d .
H6 H 0.2122 0.6160 0.1214 0.0587 Uiso 1.0 4 calc R
H7 H 0.1764 1.1842 0.4133 0.0585 Uiso 1.0 4 calc R
H10 H 0.2165 1.2470 0.3002 0.0529 Uiso 1.0 4 calc R
H12 H 0.3319 1.1324 0.2193 0.0459 Uiso 1.0 4 calc R
H13 H 0.1307 0.8348 0.0562 0.0544 Uiso 1.0 4 calc R
H14 H 0.3692 0.6602 0.2146 0.0497 Uiso 1.0 4 calc R
H15 H 0.5179 0.7447 0.2962 0.0624 Uiso 1.0 4 calc R
H16 H 0.0036 0.9871 0.1266 0.0623 Uiso 1.0 4 calc R
H18 H 0.6605 0.8087 0.4063 0.0710 Uiso 1.0 4 calc R
H19 H -0.0357 0.9286 0.2400 0.0740 Uiso 1.0 4 calc R
H20 H 0.2101 0.7819 0.2957 0.0660 Uiso 1.0 4 calc R
H21 H 0.4227 0.4915 0.3451 0.0595 Uiso 1.0 4 calc R
H22 H 0.4107 0.3842 0.4681 0.0720 Uiso 1.0 4 calc R
H23 H 0.1972 0.6705 0.4173 0.0783 Uiso 1.0 4 calc R
H24 H 0.4187 1.1351 0.3687 0.0686 Uiso 1.0 4 calc R
H25 H 0.5622 1.1993 0.4763 0.0812 Uiso 1.0 4 calc R
H26 H 0.2985 0.4727 0.5044 0.0762 Uiso 1.0 4 calc R
H27A H 0.0904 1.0300 0.4699 0.0964 Uiso 1.0 4 calc R
H27B H 0.0253 0.8922 0.4096 0.0964 Uiso 1.0 4 calc R
H27C H -0.0110 1.0715 0.4059 0.0964 Uiso 1.0 4 calc R
H28 H 0.6836 1.0345 0.4954 0.0713 Uiso 1.0 4 calc R

loop_
_atom_site_aniso_label
_atom_site_aniso_U_11
_atom_site_aniso_U_22
_atom_site_aniso_U_33
_atom_site_aniso_U_12
_atom_site_aniso_U_13
_atom_site_aniso_U_23
S1 0.0413(3) 0.0340(3) 0.0401(3) -0.00121(18) 0.0144(2) 0.00677(19)
O2 0.0528(9) 0.0586(9) 0.0385(8) -0.0019(7) 0.0093(7) 0.0093(7)
O4 0.0507(8) 0.0336(8) 0.0677(10) -0.0026(6) 0.0234(7) 0.0094(7)
N29 0.0465(9) 0.0329(8) 0.0412(9) -0.0012(7) 0.0187(7) 0.0019(7)
C5 0.0359(9) 0.0322(9) 0.0376(10) -0.0007(7) 0.0118(8) 0.0001(8)
C6 0.0721(14) 0.0321(10) 0.0420(11) -0.0070(9) 0.0247(10) -0.0094(9)
C7 0.0540(12) 0.0491(12) 0.0351(10) -0.0007(9) 0.0125(9) -0.0078(9)
C8 0.0532(11) 0.0294(9) 0.0409(10) -0.0039(8) 0.0220(9) -0.0032(8)
C9 0.0459(11) 0.0364(10) 0.0425(10) 0.0024(8) 0.0245(9) 0.0032(8)
C10 0.0347(10) 0.0427(11) 0.0457(11) -0.0043(8) 0.0095(8) -0.0076(9)
C11 0.0455(10) 0.0329(9) 0.0394(10) 0.0014(8) 0.0254(8) 0.0001(8)
C12 0.0417(10) 0.0315(9) 0.0452(10) -0.0033(8) 0.0225(8) 0.0006(8)
C13 0.0590(12) 0.0389(11) 0.0366(10) -0.0098(9) 0.0198(9) -0.0068(8)
C14 0.0587(12) 0.0294(9) 0.0423(10) 0.0038(8) 0.0279(9) -0.0011(8)
C15 0.0538(12) 0.0469(12) 0.0630(14) 0.0073(9) 0.0327(11) -0.0026(10)
C16 0.0550(12) 0.0560(13) 0.0418(11) -0.0222(10) 0.0188(9) -0.0131(10)
C17 0.0670(14) 0.0436(11) 0.0448(11) -0.0077(10) 0.0269(10) -0.0059(9)
C18 0.0465(12) 0.0598(14) 0.0743(16) 0.0119(10) 0.0294(12) 0.0083(12)
C19 0.0690(15) 0.0672(15) 0.0564(13) -0.0341(12) 0.0347(12) -0.0168(12)
C20 0.0622(13) 0.0521(12) 0.0573(13) 0.0092(10) 0.0325(11) 0.0048(11)
C21 0.0604(13) 0.0366(10) 0.0532(12) 0.0026(9) 0.0264(11) 0.0026(9)
C22 0.0796(16) 0.0440(12) 0.0482(12) 0.0012(11) 0.0208(12) 0.0081(10)
C23 0.0757(16) 0.0708(16) 0.0638(15) -0.0001(13) 0.0441(13) 0.0030(13)
C24 0.0521(13) 0.0503(13) 0.0621(14) 0.0103(10) 0.0189(11) -0.0112(11)
C25 0.0623(14) 0.0604(14) 0.0658(16) 0.0014(12) 0.0150(12) -0.0190(13)
C26 0.0891(18) 0.0590(14) 0.0475(12) -0.0147(13) 0.0348(13) 0.0014(11)
C27 0.117(3) 0.0788(18) 0.0629(16) -0.0260(16) 0.0556(17) -0.0155(14)
C28 0.0482(12) 0.0642(15) 0.0592(14) -0.0003(11) 0.0176(10) 0.0039(12)

loop_
_atom_type_symbol
_atom_type_description
_atom_type_scat_dispersion_real
_atom_type_scat_dispersion_imag
_atom_type_scat_source
S S 0.1246 0.1234
;
International Tables for Crystallography
(1992, Vol. C, Tables 4.2.6.8 and 6.1.1.4)
;
O O 0.0106 0.0060
;
International Tables for Crystallography
(1992, Vol. C, Tables 4.2.6.8 and 6.1.1.4)
;
N N 0.0061 0.0033
;
International Tables for Crystallography
(1992, Vol. C, Tables 4.2.6.8 and 6.1.1.4)
;
C C 0.0033 0.0016
;
International Tables for Crystallography
(1992, Vol. C, Tables 4.2.6.8 and 6.1.1.4)
;
H H 0.0000 0.0000
;
International Tables for Crystallography
(1992, Vol. C, Table 6.1.1.4)
;

loop_
_geom_angle_atom_site_label_1
_geom_angle_atom_site_label_2
_geom_angle_atom_site_label_3
_geom_angle
_geom_angle_publ_flag
O2 S1 O4 120.18(9) yes
O2 S1 N29 106.34(9) yes
O2 S1 C5 109.13(10) yes
O4 S1 N29 105.85(9) yes
O4 S1 C5 109.24(10) yes
N29 S1 C5 105.00(9) yes
S1 N29 C12 116.79(13) yes
S1 N29 C13 118.34(14) yes
C12 N29 C13 116.73(15) yes
S1 C5 C10 119.91(16) yes
S1 C5 C16 119.47(15) yes
C10 C5 C16 120.5(3) yes
C13 C6 C14 124.33(18) yes
C10 C7 C17 121.45(18) yes
C14 C8 C20 120.12(17) yes
C14 C8 C21 121.6(3) yes
C20 C8 C21 118.3(3) yes
C11 C9 C15 122.01(18) yes
C11 C9 C24 120.54(19) yes
C15 C9 C24 117.43(17) yes
C5 C10 C7 119.26(19) yes
C9 C11 C12 118.40(16) yes
C9 C11 C14 119.92(15) yes
C12 C11 C14 121.67(15) yes
N29 C12 C11 124.08(16) yes
N29 C13 C6 122.14(16) yes
C6 C14 C8 110.57(19) yes
C6 C14 C11 110.50(15) yes
C8 C14 C11 110.70(16) yes
C9 C15 C18 120.5(2) yes
C5 C16 C19 119.04(19) yes
C7 C17 C19 117.6(3) yes
C7 C17 C27 121.33(19) yes
C19 C17 C27 121.0(3) yes
C15 C18 C28 121.2(3) yes
C16 C19 C17 122.1(3) yes
C8 C20 C23 121.0(2) yes
C8 C21 C22 120.5(3) yes
C21 C22 C26 120.6(2) yes
C20 C23 C26 120.1(3) yes
C9 C24 C25 121.5(3) yes
C24 C25 C28 120.1(3) yes
C22 C26 C23 119.5(3) yes
C18 C28 C25 119.3(2) yes
C13 C6 H6 117.830 no
C14 C6 H6 117.836 no
C10 C7 H7 119.284 no
C17 C7 H7 119.266 no
C5 C10 H10 120.382 no
C7 C10 H10 120.360 no
N29 C12 H12 117.955 no
C11 C12 H12 117.964 no
N29 C13 H13 118.936 no
C6 C13 H13 118.927 no
C6 C14 H14 108.332 no
C8 C14 H14 108.327 no
C11 C14 H14 108.335 no
C9 C15 H15 119.761 no
C18 C15 H15 119.766 no
C5 C16 H16 120.485 no
C19 C16 H16 120.476 no
C15 C18 H18 119.391 no
C28 C18 H18 119.382 no
C16 C19 H19 118.936 no
C17 C19 H19 118.949 no
C8 C20 H20 119.522 no
C23 C20 H20 119.525 no
C8 C21 H21 119.744 no
C22 C21 H21 119.753 no
C21 C22 H22 119.689 no
C26 C22 H22 119.694 no
C20 C23 H23 119.944 no
C26 C23 H23 119.930 no
C9 C24 H24 119.266 no
C25 C24 H24 119.268 no
C24 C25 H25 119.931 no
C28 C25 H25 119.942 no
C22 C26 H26 120.248 no
C23 C26 H26 120.255 no
C17 C27 H27A 109.474 no
C17 C27 H27B 109.469 no
C17 C27 H27C 109.473 no
H27A C27 H27B 109.471 no
H27A C27 H27C 109.471 no
H27B C27 H27C 109.468 no
C18 C28 H28 120.374 no
C25 C28 H28 120.370 no

loop_
_geom_bond_atom_site_label_1
_geom_bond_atom_site_label_2
_geom_bond_distance
_geom_bond_publ_flag
S1 O2 1.4251(13) yes
S1 O4 1.4249(14) yes
S1 N29 1.6625(17) yes
S1 C5 1.751(3) yes
N29 C12 1.418(2) yes
N29 C13 1.419(3) yes
C5 C10 1.383(3) yes
C5 C16 1.382(3) yes
C6 C13 1.319(3) yes
C6 C14 1.502(3) yes
C7 C10 1.383(4) yes
C7 C17 1.385(4) yes
C8 C14 1.530(3) yes
C8 C20 1.383(4) yes
C8 C21 1.384(3) yes
C9 C11 1.486(3) yes
C9 C15 1.388(3) yes
C9 C24 1.384(3) yes
C11 C12 1.326(3) yes
C11 C14 1.521(3) yes
C15 C18 1.389(3) yes
C16 C19 1.373(4) yes
C17 C19 1.387(3) yes
C17 C27 1.498(5) yes
C18 C28 1.356(4) yes
C20 C23 1.385(5) yes
C21 C22 1.387(4) yes
C22 C26 1.368(5) yes
C23 C26 1.375(4) yes
C24 C25 1.384(3) yes
C25 C28 1.373(4) yes
C6 H6 0.930 no
C7 H7 0.930 no
C10 H10 0.930 no
C12 H12 0.930 no
C13 H13 0.930 no
C14 H14 0.980 no
C15 H15 0.930 no
C16 H16 0.930 no
C18 H18 0.930 no
C19 H19 0.930 no
C20 H20 0.930 no
C21 H21 0.930 no
C22 H22 0.930 no
C23 H23 0.930 no
C24 H24 0.930 no
C25 H25 0.930 no
C26 H26 0.930 no
C27 H27A 0.960 no
C27 H27B 0.960 no
C27 H27C 0.960 no
C28 H28 0.930 no

loop_
_geom_contact_atom_site_label_1
_geom_contact_atom_site_label_2
_geom_contact_distance
_geom_contact_publ_flag
_geom_contact_site_symmetry_2
O2 C13 2.902(3) no .
O2 C16 2.942(4) no .
O4 C10 2.983(3) no .
O4 C12 2.843(3) no .
N29 C10 3.444(3) no .
N29 C14 2.923(3) no .
N29 C16 3.512(4) no .
C5 C12 3.308(3) no .
C5 C13 3.308(4) no .
C5 C17 2.781(4) no .
C6 C12 2.762(3) no .
C6 C20 2.982(4) no .
C7 C16 2.760(3) no .
C8 C9 3.150(3) no .
C8 C12 3.508(3) no .
C8 C13 3.503(3) no .
C8 C26 2.786(4) no .
C9 C28 2.796(3) no .
C10 C12 3.488(4) no .
C10 C19 2.750(4) no .
C11 C13 2.804(3) no .
C11 C20 3.160(4) no .
C11 C21 3.503(3) no .
C12 C24 2.924(3) no .
C13 C16 3.588(4) no .
C14 C15 3.108(3) no .
C15 C25 2.747(4) no .
C18 C24 2.730(4) no .
C20 C22 2.744(3) no .
C21 C23 2.751(5) no .
O2 O2 3.040(2) no 3_575
O2 C16 3.489(3) no 3_575
O2 C27 3.440(4) no 4_574
O4 C6 3.378(3) no 1_565
O4 C18 3.476(4) no 2_655
C6 O4 3.378(3) no 1_545
C16 O2 3.489(3) no 3_575
C18 O4 3.476(4) no 2_645
C24 C25 3.538(4) no 3_676
C25 C24 3.538(4) no 3_676
C27 O2 3.440(4) no 4_575
S1 H10 2.8198 no .
S1 H12 2.7559 no .
S1 H13 2.8024 no .
S1 H16 2.8110 no .
O2 H13 2.5860 no .
O2 H16 2.5888 no .
O4 H10 2.6561 no .
O4 H12 2.4906 no .
N29 H6 3.2211 no .
N29 H10 3.4540 no .
N29 H16 3.5670 no .
N29 H20 3.4086 no .
C5 H7 3.2229 no .
C5 H12 3.4757 no .
C5 H13 3.4775 no .
C5 H19 3.2103 no .
C5 H20 3.2365 no .
C6 H20 2.7703 no .
C7 H19 3.2109 no .
C7 H20 3.4570 no .
C7 H27A 2.5678 no .
C7 H27B 3.1908 no .
C7 H27C 3.0331 no .
C8 H6 2.8064 no .
C8 H15 3.4648 no .
C8 H22 3.2411 no .
C8 H23 3.2440 no .
C9 H12 2.5163 no .
C9 H14 2.7854 no .
C9 H18 3.2441 no .
C9 H25 3.2487 no .
C10 H12 3.4214 no .
C10 H16 3.2407 no .
C10 H20 3.3292 no .
C11 H6 3.3342 no .
C11 H15 2.6759 no .
C11 H20 3.0743 no .
C11 H24 2.6361 no .
C12 H10 3.2189 no .
C12 H13 3.2574 no .
C12 H14 3.1234 no .
C12 H20 3.3593 no .
C12 H24 2.6997 no .
C13 H12 3.2517 no .
C13 H14 3.1295 no .
C13 H16 3.4114 no .
C13 H20 3.0976 no .
C14 H12 3.3211 no .
C14 H13 3.3242 no .
C14 H15 2.8538 no .
C14 H20 2.6591 no .
C14 H21 2.6927 no .
C15 H14 2.8401 no .
C15 H21 3.3387 no .
C15 H24 3.2117 no .
C15 H28 3.2315 no .
C16 H10 3.2399 no .
C16 H13 3.4854 no .
C16 H20 3.2818 no .
C17 H10 3.2505 no .
C17 H16 3.2510 no .
C17 H20 3.5109 no .
C18 H25 3.1942 no .
C19 H7 3.2131 no .
C19 H20 3.4134 no .
C19 H27A 3.2746 no .
C19 H27B 2.6690 no .
C19 H27C 2.8439 no .
C20 H6 3.3090 no .
C20 H14 3.3016 no .
C20 H21 3.2176 no .
C20 H26 3.2328 no .
C21 H14 2.5819 no .
C21 H15 3.4175 no .
C21 H20 3.2165 no .
C21 H26 3.2336 no .
C22 H23 3.2090 no .
C23 H22 3.2085 no .
C24 H12 2.6111 no .
C24 H15 3.2141 no .
C24 H28 3.2309 no .
C25 H18 3.1933 no .
C26 H20 3.2268 no .
C26 H21 3.2277 no .
C27 H7 2.6596 no .
C27 H19 2.6508 no .
C28 H15 3.2229 no .
C28 H24 3.2225 no .
H6 H13 2.2039 no .
H6 H14 2.3781 no .
H6 H20 3.2090 no .
H7 H10 2.3075 no .
H7 H27A 2.3758 no .
H7 H27B 3.4193 no .
H7 H27C 3.1671 no .
H10 H12 2.9208 no .
H10 H24 3.1364 no .
H12 H24 2.2502 no .
H13 H16 3.0732 no .
H14 H15 2.3150 no .
H14 H20 3.5740 no .
H14 H21 2.3810 no .
H15 H18 2.3070 no .
H15 H21 2.9118 no .
H16 H19 2.2943 no .
H18 H28 2.2822 no .
H19 H27A 3.5434 no .
H19 H27B 2.5543 no .
H19 H27C 2.8494 no .
H20 H23 2.3079 no .
H21 H22 2.3095 no .
H22 H26 2.2971 no .
H23 H26 2.3074 no .
H23 H27B 3.3078 no .
H24 H25 2.3028 no .
H25 H28 2.3073 no .
S1 H18 3.5695 no 2_655
S1 H27A 3.3487 no 4_574
S1 H27B 3.2713 no 2_555
O2 H7 3.4747 no 4_574
O2 H13 2.9961 no 3_575
O2 H16 2.5651 no 3_575
O2 H27A 2.9851 no 4_574
O2 H27B 3.0417 no 2_555
O2 H27C 3.0755 no 4_574
O4 H6 2.5252 no 1_565
O4 H7 3.5568 no 4_574
O4 H18 2.7257 no 2_655
O4 H27A 2.8422 no 4_574
O4 H27B 3.4592 no 2_555
O4 H27C 3.5370 no 2_555
N29 H18 3.3166 no 2_655
N29 H26 2.8746 no 4_564
C5 H19 3.1314 no 2_555
C5 H27B 3.1123 no 2_555
C6 H27A 3.4763 no 4_564
C6 H28 3.4859 no 2_645
C7 H19 2.9075 no 2_555
C7 H28 3.1967 no 3_676
C8 H25 3.4720 no 3_676
C9 H15 3.3319 no 2_655
C10 H19 2.8149 no 2_555
C12 H15 3.3450 no 2_655
C12 H18 3.0881 no 2_655
C12 H26 3.2080 no 4_564
C13 H23 3.1675 no 4_564
C13 H26 3.2802 no 4_564
C15 H12 3.2772 no 2_645
C15 H14 3.4175 no 2_655
C15 H22 3.5032 no 3_666
C16 H19 3.5052 no 2_555
C16 H27B 3.2987 no 2_555
C17 H19 3.3135 no 2_555
C18 H7 3.5385 no 3_676
C18 H12 3.1939 no 2_645
C18 H14 3.0812 no 2_655
C18 H22 3.2009 no 3_666
C18 H26 3.2724 no 3_666
C19 H19 3.5628 no 2_555
C20 H25 3.4223 no 3_676
C20 H28 3.3801 no 3_676
C21 H10 3.3059 no 1_545
C21 H22 3.4668 no 3_666
C21 H24 3.2651 no 1_545
C21 H25 3.3027 no 3_676
C22 H10 3.0715 no 1_545
C22 H22 3.4649 no 3_666
C22 H24 3.1169 no 1_545
C22 H25 3.0850 no 3_676
C23 H10 3.5236 no 1_545
C23 H19 3.5960 no 2_545
C23 H25 3.2270 no 3_676
C23 H28 3.1185 no 3_676
C24 H15 3.2870 no 2_655
C24 H21 3.5030 no 1_565
C24 H22 3.3326 no 1_565
C24 H25 3.4872 no 3_676
C25 H14 3.3643 no 2_655
C25 H22 3.4303 no 1_565
C25 H24 3.5889 no 3_676
C26 H7 3.2954 no 1_545
C26 H10 3.1954 no 1_545
C26 H18 3.3834 no 3_666
C26 H25 3.0515 no 3_676
C27 H6 3.5100 no 4_565
C27 H13 3.5306 no 4_565
C27 H27A 3.4973 no 3_576
C27 H27C 3.3174 no 3_576
C28 H6 3.4926 no 2_655
C28 H7 3.4129 no 3_676
C28 H14 3.0556 no 2_655
C28 H24 3.5710 no 3_676
H6 O4 2.5252 no 1_545
H6 C27 3.5100 no 4_564
H6 C28 3.4926 no 2_645
H6 H18 3.4202 no 2_645
H6 H27A 2.7000 no 4_564
H6 H27B 3.5017 no 4_564
H6 H27C 3.1575 no 2_545
H6 H28 3.1753 no 2_645
H7 O2 3.4747 no 4_575
H7 O4 3.5568 no 4_575
H7 C18 3.5385 no 3_676
H7 C26 3.2954 no 1_565
H7 C28 3.4129 no 3_676
H7 H18 3.0101 no 3_676
H7 H19 3.2526 no 2_555
H7 H26 3.0228 no 1_565
H7 H28 2.7711 no 3_676
H10 C21 3.3059 no 1_565
H10 C22 3.0715 no 1_565
H10 C23 3.5236 no 1_565
H10 C26 3.1954 no 1_565
H10 H19 3.1188 no 2_555
H10 H22 3.3675 no 1_565
H10 H26 3.5568 no 1_565
H12 C15 3.2772 no 2_655
H12 C18 3.1939 no 2_655
H12 H15 2.7524 no 2_655
H12 H18 2.5803 no 2_655
H12 H21 3.5168 no 1_565
H12 H26 3.4690 no 4_564
H13 O2 2.9961 no 3_575
H13 C27 3.5306 no 4_564
H13 H16 3.2029 no 3_575
H13 H23 2.9590 no 4_564
H13 H26 3.5936 no 4_564
H13 H27A 3.2333 no 4_564
H13 H27B 2.9337 no 4_564
H13 H27C 3.1557 no 2_545
H14 C15 3.4175 no 2_645
H14 C18 3.0812 no 2_645
H14 C25 3.3643 no 2_645
H14 C28 3.0556 no 2_645
H14 H18 3.4026 no 2_645
H14 H28 3.3582 no 2_645
H15 C9 3.3319 no 2_645
H15 C12 3.3450 no 2_645
H15 C24 3.2870 no 2_645
H15 H12 2.7524 no 2_645
H15 H21 3.5401 no 2_655
H15 H24 3.4527 no 2_645
H16 O2 2.5651 no 3_575
H16 H13 3.2029 no 3_575
H16 H23 3.3960 no 2_555
H16 H27B 3.3454 no 2_555
H16 H27C 3.4337 no 2_545
H18 S1 3.5695 no 2_645
H18 O4 2.7257 no 2_645
H18 N29 3.3166 no 2_645
H18 C12 3.0881 no 2_645
H18 C26 3.3834 no 3_666
H18 H6 3.4202 no 2_655
H18 H7 3.0101 no 3_676
H18 H12 2.5803 no 2_645
H18 H14 3.4026 no 2_655
H18 H22 3.2160 no 3_666
H18 H26 2.6466 no 3_666
H19 C5 3.1314 no 2_545
H19 C7 2.9075 no 2_545
H19 C10 2.8149 no 2_545
H19 C16 3.5052 no 2_545
H19 C17 3.3135 no 2_545
H19 C19 3.5628 no 2_545
H19 C23 3.5960 no 2_555
H19 H7 3.2526 no 2_545
H19 H10 3.1188 no 2_545
H19 H23 3.4076 no 2_555
H20 H28 3.4582 no 3_676
H21 C24 3.5030 no 1_545
H21 H12 3.5168 no 1_545
H21 H15 3.5401 no 2_645
H21 H22 3.2609 no 3_666
H21 H24 2.9299 no 1_545
H21 H25 3.3526 no 1_545
H22 C15 3.5032 no 3_666
H22 C18 3.2009 no 3_666
H22 C21 3.4668 no 3_666
H22 C22 3.4649 no 3_666
H22 C24 3.3326 no 1_545
H22 C25 3.4303 no 1_545
H22 H10 3.3675 no 1_545
H22 H18 3.2160 no 3_666
H22 H21 3.2609 no 3_666
H22 H22 3.2494 no 3_666
H22 H24 2.6532 no 1_545
H22 H25 2.8630 no 1_545
H22 H25 3.4884 no 3_676
H23 C13 3.1675 no 4_565
H23 H13 2.9590 no 4_565
H23 H16 3.3960 no 2_545
H23 H19 3.4076 no 2_545
H23 H28 3.0317 no 3_676
H24 C21 3.2651 no 1_565
H24 C22 3.1169 no 1_565
H24 C25 3.5889 no 3_676
H24 C28 3.5710 no 3_676
H24 H15 3.4527 no 2_655
H24 H21 2.9299 no 1_565
H24 H22 2.6532 no 1_565
H25 C8 3.4720 no 3_676
H25 C20 3.4223 no 3_676
H25 C21 3.3027 no 3_676
H25 C22 3.0850 no 3_676
H25 C23 3.2270 no 3_676
H25 C24 3.4872 no 3_676
H25 C26 3.0515 no 3_676
H25 H21 3.3526 no 1_565
H25 H22 2.8630 no 1_565
H25 H22 3.4884 no 3_676
H25 H26 3.4394 no 3_676
H26 N29 2.8746 no 4_565
H26 C12 3.2080 no 4_565
H26 C13 3.2802 no 4_565
H26 C18 3.2724 no 3_666
H26 H7 3.0228 no 1_545
H26 H10 3.5568 no 1_545
H26 H12 3.4690 no 4_565
H26 H13 3.5936 no 4_565
H26 H18 2.6466 no 3_666
H26 H25 3.4394 no 3_676
H27A S1 3.3487 no 4_575
H27A O2 2.9851 no 4_575
H27A O4 2.8422 no 4_575
H27A C6 3.4763 no 4_565
H27A C27 3.4973 no 3_576
H27A H6 2.7000 no 4_565
H27A H13 3.2333 no 4_565
H27A H27A 3.5652 no 3_576
H27A H27B 3.3774 no 3_576
H27A H27C 3.0044 no 3_576
H27A H28 3.5414 no 3_676
H27B S1 3.2713 no 2_545
H27B O2 3.0417 no 2_545
H27B O4 3.4592 no 2_545
H27B C5 3.1123 no 2_545
H27B C16 3.2987 no 2_545
H27B H6 3.5017 no 4_565
H27B H13 2.9337 no 4_565
H27B H16 3.3454 no 2_545
H27B H27A 3.3774 no 3_576
H27B H27C 3.1908 no 3_576
H27C O2 3.0755 no 4_575
H27C O4 3.5370 no 2_545
H27C C27 3.3174 no 3_576
H27C H6 3.1575 no 2_555
H27C H13 3.1557 no 2_555
H27C H16 3.4337 no 2_555
H27C H27A 3.0044 no 3_576
H27C H27B 3.1908 no 3_576
H27C H27C 3.2029 no 3_576
H28 C6 3.4859 no 2_655
H28 C7 3.1967 no 3_676
H28 C20 3.3801 no 3_676
H28 C23 3.1185 no 3_676
H28 H6 3.1753 no 2_655
H28 H7 2.7711 no 3_676
H28 H14 3.3582 no 2_655
H28 H20 3.4582 no 3_676
H28 H23 3.0317 no 3_676
H28 H27A 3.5414 no 3_676

loop_
_geom_torsion_atom_site_label_1
_geom_torsion_atom_site_label_2
_geom_torsion_atom_site_label_3
_geom_torsion_atom_site_label_4
_geom_torsion
_geom_torsion_publ_flag
O2 S1 N29 C12 169.39(13) no
O2 S1 N29 C13 -42.96(16) no
O2 S1 C5 C10 -162.31(12) no
O2 S1 C5 C16 21.85(15) no
O4 S1 N29 C12 40.50(16) no
O4 S1 N29 C13 -171.85(12) no
O4 S1 C5 C10 -29.10(15) no
O4 S1 C5 C16 155.06(11) no
N29 S1 C5 C10 84.04(13) no
N29 S1 C5 C16 -91.80(13) no
C5 S1 N29 C12 -75.01(14) no
C5 S1 N29 C13 72.64(13) no
S1 N29 C12 C11 147.60(17) no
S1 N29 C13 C6 -147.79(18) no
C12 N29 C13 C6 -0.1(4) no
C13 N29 C12 C11 -0.6(4) no
S1 C5 C10 C7 -176.02(12) no
S1 C5 C16 C19 176.37(13) no
C10 C5 C16 C19 0.6(3) no
C16 C5 C10 C7 -0.2(3) no
C13 C6 C14 C8 114.3(3) no
C13 C6 C14 C11 -8.6(4) no
C14 C6 C13 N29 5.3(5) no
C10 C7 C17 C19 -0.5(3) no
C10 C7 C17 C27 179.84(17) no
C17 C7 C10 C5 0.2(3) no
C14 C8 C20 C23 -179.62(15) no
C20 C8 C14 C6 -51.6(2) no
C20 C8 C14 C11 71.2(2) no
C14 C8 C21 C22 179.03(14) no
C21 C8 C14 C6 128.80(17) no
C21 C8 C14 C11 -108.41(18) no
C20 C8 C21 C22 -0.6(3) no
C21 C8 C20 C23 -0.0(3) no
C11 C9 C15 C18 177.65(19) no
C15 C9 C11 C12 -140.3(3) no
C15 C9 C11 C14 40.9(4) no
C11 C9 C24 C25 -177.00(19) no
C24 C9 C11 C12 38.3(4) no
C24 C9 C11 C14 -140.5(2) no
C15 C9 C24 C25 1.7(4) no
C24 C9 C15 C18 -1.0(4) no
C9 C11 C12 N29 177.51(19) no
C9 C11 C14 C6 -173.60(19) no
C9 C11 C14 C8 63.6(3) no
C12 C11 C14 C6 7.6(3) no
C12 C11 C14 C8 -115.2(3) no
C14 C11 C12 N29 -3.7(4) no
C9 C15 C18 C28 -0.1(4) no
C5 C16 C19 C17 -0.9(4) no
C7 C17 C19 C16 0.9(4) no
C27 C17 C19 C16 -179.5(2) no
C15 C18 C28 C25 0.6(5) no
C8 C20 C23 C26 0.6(4) no
C8 C21 C22 C26 0.6(3) no
C21 C22 C26 C23 -0.0(4) no
C20 C23 C26 C22 -0.6(4) no
C9 C24 C25 C28 -1.2(4) no
C24 C25 C28 C18 0.1(5) no
